data_7219429
loop_
_publ_author_name
'Zakharov, Boris A.'
'Tumanov, Nikolay A.'
'Boldyreva, Elena V.'

_publ_section_title
;
 \b-Alanine under pressure: towards understanding the nature of phase
 transitions
;
_journal_issue 10
_journal_name_full CrystEngComm
_journal_page_first 2074
_journal_paper_doi 10.1039/C4CE02550D
_journal_volume 17
_journal_year 2015
_chemical_formula_moiety 'C3 H7 N O2'
_chemical_formula_sum 'C3 H7 N O2'
_chemical_formula_weight 89.10
_chemical_name_common beta-Alanine
_chemical_name_systematic '3-Aminopropanoic acid'
_space_group_crystal_system monoclinic
_space_group_IT_number 14
_space_group_name_Hall '-P 2ybc'
_space_group_name_H-M_alt 'P 1 21/c 1'
_symmetry_space_group_name_Hall '-P 2ybc'
_symmetry_space_group_name_H-M 'P 1 21/c 1'
_atom_sites_solution_hydrogens geom
_audit_creation_method SHELXL-2014/6
_audit_update_record
;
2014-12-10 deposited with the CCDC.
2015-01-27 downloaded from the CCDC.
;
_cell_angle_alpha 90
_cell_angle_beta 94.32(3)
_cell_angle_gamma 90
_cell_formula_units_Z 4
_cell_length_a 5.2593(14)
_cell_length_b 13.10(4)
_cell_length_c 4.7408(10)
_cell_measurement_reflns_used 137
_cell_measurement_temperature 293(2)
_cell_measurement_theta_max 26.7630
_cell_measurement_theta_min 3.8880
_cell_volume 325.7(10)
_computing_cell_refinement
;
CrysAlisPro, Agilent Technologies,
Version 1.171.35.21 (release 20-01-2012 CrysAlis171 .NET)
(compiled Jan 23 2012,18:06:46)
;
_computing_data_reduction
;
CrysAlisPro, Agilent Technologies,
Version 1.171.35.21 (release 20-01-2012 CrysAlis171 .NET)
(compiled Jan 23 2012,18:06:46)
;
_computing_structure_refinement 'SHELXL-2014/6 (Sheldrick, 2014)'
_computing_structure_solution 'FOX V. (Favre-Nicolin and R. Cerny, 2002)'
_diffrn_ambient_pressure 6200000(50000)
_diffrn_ambient_temperature 293(2)
_diffrn_measured_fraction_theta_full 0.239
_diffrn_measured_fraction_theta_max 0.222
_diffrn_measurement_method \w-scan
_diffrn_radiation_wavelength 0.71442
_diffrn_reflns_av_R_equivalents 0.0424
_diffrn_reflns_av_unetI/netI 0.0386
_diffrn_reflns_Laue_measured_fraction_full 0.239
_diffrn_reflns_Laue_measured_fraction_max 0.222
_diffrn_reflns_limit_h_max 6
_diffrn_reflns_limit_h_min -5
_diffrn_reflns_limit_k_max 4
_diffrn_reflns_limit_k_min -4
_diffrn_reflns_limit_l_max 5
_diffrn_reflns_limit_l_min -5
_diffrn_reflns_number 309
_diffrn_reflns_point_group_measured_fraction_full 0.239
_diffrn_reflns_point_group_measured_fraction_max 0.222
_diffrn_reflns_theta_full 25.382
_diffrn_reflns_theta_max 26.505
_diffrn_reflns_theta_min 3.906
_diffrn_source synchrotron
_exptl_absorpt_coefficient_mu 0.152
_exptl_absorpt_correction_T_max 0.252
_exptl_absorpt_correction_T_min 0.174
_exptl_absorpt_correction_type gaussian
_exptl_absorpt_process_details
; Absorb7 and Absorb-GUI, Angel and Gonzalez-Platas (2013)
  J. Appl. Cryst. 46:252-254
;
_exptl_crystal_colour colourless
_exptl_crystal_density_diffrn 1.817
_exptl_crystal_description prism
_exptl_crystal_F_000 192
_exptl_crystal_size_max 0.12
_exptl_crystal_size_mid 0.05
_exptl_crystal_size_min 0.03
_refine_diff_density_max 0.563
_refine_diff_density_min -0.427
_refine_diff_density_rms 0.118
_refine_ls_extinction_method none
_refine_ls_goodness_of_fit_ref 2.091
_refine_ls_hydrogen_treatment constr
_refine_ls_matrix_type full
_refine_ls_number_parameters 25
_refine_ls_number_reflns 147
_refine_ls_number_restraints 0
_refine_ls_restrained_S_all 2.091
_refine_ls_R_factor_all 0.1544
_refine_ls_R_factor_gt 0.1358
_refine_ls_shift/su_max 0.000
_refine_ls_shift/su_mean 0.000
_refine_ls_structure_factor_coef Fsqd
_refine_ls_weighting_details 'w=1/[\s^2^(Fo^2^)+(0.2000P)^2^] where P=(Fo^2^+2Fc^2^)/3'
_refine_ls_weighting_scheme calc
_refine_ls_wR_factor_gt 0.4099
_refine_ls_wR_factor_ref 0.4384
_reflns_Friedel_coverage 0.000
_reflns_number_gt 114
_reflns_number_total 147
_reflns_threshold_expression 'I > 2\s(I)'
_cod_data_source_file c4ce02550d1.cif
_cod_data_source_block 6.2GPa_P21c
_cod_depositor_comments 'Adding full bibliography for 7219427--7219430.cif.'
_cod_database_code 7219429
_shelx_space_group_comment
;
The symmetry employed for this shelxl refinement is uniquely defined
by the following loop, which should always be used as a source of
symmetry information in preference to the above space-group names.
They are only intended as comments.
;
_shelxl_version_number 2014/6

loop_
_space_group_symop_operation_xyz
'x, y, z'
'-x, y+1/2, -z+1/2'
'-x, -y, -z'
'x, -y-1/2, z-1/2'

loop_
_atom_site_label
_atom_site_type_symbol
_atom_site_fract_x
_atom_site_fract_y
_atom_site_fract_z
_atom_site_U_iso_or_equiv
_atom_site_adp_type
_atom_site_occupancy
_atom_site_site_symmetry_order
_atom_site_calc_flag
_atom_site_refinement_flags_posn
_atom_site_refinement_flags_adp
O1 O -0.2477(18) 0.6605(16) -0.144(2) 0.023(4) Uiso 1 1 d . .
O2 O 0.1723(12) 0.6692(17) -0.1972(17) 0.017(4) Uiso 1 1 d . .
C1 C -0.022(3) 0.647(2) -0.061(3) 0.024(5) Uiso 1 1 d . .
C2 C 0.028(2) 0.587(3) 0.219(2) 0.025(4) Uiso 1 1 d . .
H2A H -0.0516 0.6234 0.3674 0.030 Uiso 1 1 calc R U
H2B H -0.0545 0.5210 0.1972 0.030 Uiso 1 1 calc R U
C3 C 0.284(2) 0.572(3) 0.304(3) 0.030(5) Uiso 1 1 d . .
H3B H 0.3502 0.5221 0.1779 0.036 Uiso 1 1 calc R U
H3A H 0.2922 0.5414 0.4911 0.036 Uiso 1 1 calc R U
N1 N 0.4707(14) 0.665(2) 0.3187(18) 0.012(4) Uiso 1 1 d . .
H1C H 0.6267 0.6434 0.3764 0.018 Uiso 1 1 calc R U
H1B H 0.4729 0.6927 0.1480 0.018 Uiso 1 1 calc R U
H1A H 0.4188 0.7107 0.4400 0.018 Uiso 1 1 calc R U

loop_
_atom_type_symbol
_atom_type_description
_atom_type_scat_dispersion_real
_atom_type_scat_dispersion_imag
_atom_type_scat_source
C C 0.0033 0.0016 'International Tables Vol C Tables 4.2.6.8 and 6.1.1.4'
H H 0.0000 0.0000 'International Tables Vol C Tables 4.2.6.8 and 6.1.1.4'
N N 0.0061 0.0033 'International Tables Vol C Tables 4.2.6.8 and 6.1.1.4'
O O 0.0106 0.0060 'International Tables Vol C Tables 4.2.6.8 and 6.1.1.4'

loop_
_geom_angle_atom_site_label_1
_geom_angle_atom_site_label_2
_geom_angle_atom_site_label_3
_geom_angle
O1 C1 O2 126.4(17)
O1 C1 C2 116.2(17)
O2 C1 C2 117.0(14)
C3 C2 C1 114.8(19)
C3 C2 H2A 108.6
C1 C2 H2A 108.6
C3 C2 H2B 108.6
C1 C2 H2B 108.6
H2A C2 H2B 107.5
C2 C3 N1 120(3)
C2 C3 H3B 107.4
N1 C3 H3B 107.4
C2 C3 H3A 107.4
N1 C3 H3A 107.4
H3B C3 H3A 106.9
C3 N1 H1C 109.5
C3 N1 H1B 109.5
H1C N1 H1B 109.5
C3 N1 H1A 109.5
H1C N1 H1A 109.5
H1B N1 H1A 109.5

loop_
_geom_bond_atom_site_label_1
_geom_bond_atom_site_label_2
_geom_bond_distance
O1 C1 1.233(18)
O2 C1 1.28(2)
C1 C2 1.55(3)
C2 C3 1.39(2)
C2 H2A 0.9700
C2 H2B 0.9700
C3 N1 1.56(4)
C3 H3B 0.9700
C3 H3A 0.9700
N1 H1C 0.8900
N1 H1B 0.8900
N1 H1A 0.8900

loop_
_geom_hbond_atom_site_label_D
_geom_hbond_atom_site_label_H
_geom_hbond_atom_site_label_A
_geom_hbond_distance_DH
_geom_hbond_distance_HA
_geom_hbond_distance_DA
_geom_hbond_angle_DHA
_geom_hbond_site_symmetry_A
N1 H1B O1 0.89 2.14 2.740(15) 124.4 1_655
N1 H1A O2 0.89 2.11 2.68(3) 121.2 4_576
N1 H1C O1 0.89 2.33 2.847(11) 117.2 1_656

loop_
_geom_torsion_atom_site_label_1
_geom_torsion_atom_site_label_2
_geom_torsion_atom_site_label_3
_geom_torsion_atom_site_label_4
_geom_torsion
O1 C1 C2 C3 179(3)
O2 C1 C2 C3 6(5)
C1 C2 C3 N1 51(3)
